data_7707921
loop_
_publ_author_name
'Guo, Yunnan'
'Rotaru, Aurelian'
'M\"uller-Bunz, Helge'
'Morgan, Grace G.'
'Zhang, Shishen'
'Xue, Shufang'
'Garcia, Yann'

_publ_section_title
;
 Auxiliary alkyl chain modulated spin crossover behaviour of
 [Fe(H<sub>2</sub>Bpz<sub>2</sub>)<sub>2</sub>(C<sub><i>n</i></sub>-bipy)]
 complexes.
;
_journal_issue 37
_journal_name_full 'Dalton transactions (Cambridge, England : 2003)'
_journal_page_first 12835
_journal_page_last 12842
_journal_paper_doi 10.1039/d1dt01787j
_journal_volume 50
_journal_year 2021
_chemical_formula_moiety 'C32.17 H40.34 B2 Fe N10 O4'
_chemical_formula_sum 'C32.17 H40.34 B2 Fe N10 O4'
_chemical_formula_weight 708.63
_space_group_crystal_system monoclinic
_space_group_IT_number 15
_space_group_name_Hall '-C 2yc'
_space_group_name_H-M_alt 'C 1 2/c 1'
_atom_sites_solution_hydrogens geom
_atom_sites_solution_primary direct
_atom_sites_solution_secondary difmap
_audit_creation_date 2021-05-07
_audit_creation_method
;
Olex2 1.3
(compiled 2020.11.12 svn.r5f609507 for OlexSys, GUI svn.r6257)
;
_audit_update_record
;
2021-05-27 deposited with the CCDC.	2021-07-01 downloaded from the CCDC.
;
_cell_angle_alpha 90
_cell_angle_beta 98.9041(8)
_cell_angle_gamma 90
_cell_formula_units_Z 8
_cell_length_a 29.3326(3)
_cell_length_b 14.4529(2)
_cell_length_c 16.4410(2)
_cell_measurement_reflns_used 19924
_cell_measurement_temperature 100(2)
_cell_measurement_theta_max 76.8030
_cell_measurement_theta_min 4.2170
_cell_volume 6886.02(15)
_computing_cell_refinement 'CrysAlisPro 1.171.38.41 (Rigaku OD, 2015)'
_computing_data_collection 'CrysAlisPro 1.171.38.41 (Rigaku OD, 2015)'
_computing_data_reduction 'CrysAlisPro 1.171.38.41 (Rigaku OD, 2015)'
_computing_molecular_graphics 'Olex2 1.3 (Dolomanov et al., 2009)'
_computing_publication_material 'Olex2 1.3 (Dolomanov et al., 2009)'
_computing_structure_refinement 'SHELXL-2014 (Sheldrick, 2014)'
_diffrn_ambient_temperature 100(2)
_diffrn_detector_area_resol_mean 10.3196
_diffrn_measured_fraction_theta_full 1.000
_diffrn_measured_fraction_theta_max 0.994
_diffrn_measurement_device_type 'SuperNova, Dual, Cu at zero, Atlas'
_diffrn_measurement_method '\w scans'
_diffrn_radiation_type CuK\a
_diffrn_radiation_wavelength 1.54184
_diffrn_reflns_av_R_equivalents 0.0326
_diffrn_reflns_av_unetI/netI 0.0180
_diffrn_reflns_Laue_measured_fraction_full 1.000
_diffrn_reflns_Laue_measured_fraction_max 0.994
_diffrn_reflns_limit_h_max 36
_diffrn_reflns_limit_h_min -34
_diffrn_reflns_limit_k_max 18
_diffrn_reflns_limit_k_min -18
_diffrn_reflns_limit_l_max 16
_diffrn_reflns_limit_l_min -20
_diffrn_reflns_number 41427
_diffrn_reflns_point_group_measured_fraction_full 1.000
_diffrn_reflns_point_group_measured_fraction_max 0.994
_diffrn_reflns_theta_full 67.684
_diffrn_reflns_theta_max 76.832
_diffrn_reflns_theta_min 3.417
_diffrn_source 'micro-focus sealed X-ray tube'
_exptl_absorpt_coefficient_mu 3.944
_exptl_absorpt_correction_T_max 0.719
_exptl_absorpt_correction_T_min 0.420
_exptl_absorpt_correction_type gaussian
_exptl_absorpt_process_details
;
CrysAlisPro 1.171.38.41 (Rigaku Oxford Diffraction, 2015) 
Numerical absorption correction based on gaussian integration over 
a multifaceted crystal model 
Empirical absorption correction using spherical harmonics, 
implemented in SCALE3 ABSPACK scaling algorithm. 
;
_exptl_crystal_colour 'clear brown'
_exptl_crystal_density_diffrn 1.367
_exptl_crystal_description block
_exptl_crystal_F_000 2971
_exptl_crystal_size_max 0.378
_exptl_crystal_size_mid 0.176
_exptl_crystal_size_min 0.1
_refine_diff_density_max 0.431
_refine_diff_density_min -0.441
_refine_diff_density_rms 0.060
_refine_ls_extinction_method none
_refine_ls_goodness_of_fit_ref 1.053
_refine_ls_hydrogen_treatment constr
_refine_ls_matrix_type full
_refine_ls_number_parameters 450
_refine_ls_number_reflns 7230
_refine_ls_number_restraints 0
_refine_ls_restrained_S_all 1.053
_refine_ls_R_factor_all 0.0377
_refine_ls_R_factor_gt 0.0362
_refine_ls_shift/su_max 0.002
_refine_ls_shift/su_mean 0.000
_refine_ls_structure_factor_coef Fsqd
_refine_ls_weighting_details 'w=1/[\s^2^(Fo^2^)+(0.0568P)^2^+6.3025P] where P=(Fo^2^+2Fc^2^)/3'
_refine_ls_weighting_scheme calc
_refine_ls_wR_factor_gt 0.0966
_refine_ls_wR_factor_ref 0.0981
_reflns_Friedel_coverage 0.000
_reflns_number_gt 6923
_reflns_number_total 7230
_reflns_threshold_expression 'I > 2\s(I)'
_cod_data_source_file d1dt01787j2.cif
_cod_data_source_block gar10
_cod_depositor_comments 'Adding full bibliography for 7707918--7707921.cif.'
_cod_database_code 7707921
_shelxl_version_number 2014-3
_shelx_space_group_comment
;
The symmetry employed for this shelxl refinement is uniquely defined 
by the following loop, which should always be used as a source of 
symmetry information in preference to the above space-group names. 
They are only intended as comments. 
;
_olex2_refinement_description
;
1. Others
 Sof(H32A)=Sof(H32B)=Sof(H32C)=1-FVAR(1)
 Sof(H32D)=Sof(H32E)=Sof(C33)=Sof(H33A)=Sof(H33B)=Sof(H33C)=FVAR(1)
2.a Secondary CH2 refined with riding coordinates:
 B1(H1A,H1B), B2(H2A,H2B), C24(H24A,H24B), C25(H25A,H25B), C26(H26A,H26B),
 C29(H29A,H29B), C30(H30A,H30B), C31(H31A,H31B), C32(H32D,H32E)
2.b Aromatic/amide H refined with riding coordinates:
 C1(H1), C2(H2), C3(H3), C4(H4), C5(H5), C6(H6), C7(H7), C8(H8), C9(H9),
 C10(H10), C11(H11), C12(H12), C13(H13), C15(H15), C16(H16), C19(H19), C20(H20),
  C22(H22)
2.c Idealised Me refined as rotating group:
 C27(H27A,H27B,H27C), C32(H32A,H32B,H32C), C33(H33A,H33B,H33C)
;
_olex2_submission_special_instructions 'No special instructions were received'

loop_
_space_group_symop_operation_xyz
'x, y, z'
'-x, y, -z+1/2'
'x+1/2, y+1/2, z'
'-x+1/2, y+1/2, -z+1/2'
'-x, -y, -z'
'x, -y, z-1/2'
'-x+1/2, -y+1/2, -z'
'x+1/2, -y+1/2, z-1/2'

loop_
_atom_site_label
_atom_site_type_symbol
_atom_site_fract_x
_atom_site_fract_y
_atom_site_fract_z
_atom_site_U_iso_or_equiv
_atom_site_adp_type
_atom_site_occupancy
_atom_site_site_symmetry_order
_atom_site_calc_flag
_atom_site_refinement_flags_posn
_atom_site_refinement_flags_adp
_atom_site_refinement_flags_occupancy
_atom_site_disorder_assembly
_atom_site_disorder_group
Fe Fe 0.12038(2) 0.10937(2) 0.51683(2) 0.01552(8) Uani 1 1 d . . . . .
B1 B 0.20605(6) 0.00340(13) 0.43846(11) 0.0228(3) Uani 1 1 d . . . . .
H1A H 0.2349 -0.0127 0.4176 0.027 Uiso 1 1 calc R U . . .
H1B H 0.1861 -0.0521 0.4347 0.027 Uiso 1 1 calc R U . . .
N1 N 0.18109(4) 0.08341(10) 0.38740(8) 0.0214(3) Uani 1 1 d . . . . .
N2 N 0.14317(4) 0.12675(9) 0.40838(8) 0.0195(2) Uani 1 1 d . . . . .
C1 C 0.19016(6) 0.11725(12) 0.31543(10) 0.0271(3) Uani 1 1 d . . . . .
H1 H 0.2148 0.0982 0.2881 0.033 Uiso 1 1 calc R U . . .
C2 C 0.15791(6) 0.18412(13) 0.28771(10) 0.0282(3) Uani 1 1 d . . . . .
H2 H 0.1556 0.2195 0.2385 0.034 Uiso 1 1 calc R U . . .
C3 C 0.12947(6) 0.18809(12) 0.34800(9) 0.0236(3) Uani 1 1 d . . . . .
H3 H 0.1039 0.2286 0.3467 0.028 Uiso 1 1 calc R U . . .
N3 N 0.21693(4) 0.03734(10) 0.52912(8) 0.0222(3) Uani 1 1 d . . . . .
N4 N 0.18481(4) 0.08022(10) 0.56831(8) 0.0206(3) Uani 1 1 d . . . . .
C4 C 0.25752(6) 0.03520(14) 0.57961(11) 0.0307(4) Uani 1 1 d . . . . .
H4 H 0.2853 0.0089 0.5669 0.037 Uiso 1 1 calc R U . . .
C5 C 0.25250(6) 0.07723(16) 0.65287(11) 0.0353(4) Uani 1 1 d . . . . .
H5 H 0.2754 0.0855 0.7000 0.042 Uiso 1 1 calc R U . . .
C6 C 0.20662(6) 0.10489(12) 0.64271(10) 0.0275(4) Uani 1 1 d . . . . .
H6 H 0.1927 0.1369 0.6830 0.033 Uiso 1 1 calc R U . . .
B2 B 0.06976(6) 0.26136(12) 0.63079(11) 0.0228(3) Uani 1 1 d . . . . .
H2A H 0.0425 0.2561 0.5873 0.027 Uiso 1 1 calc R U . . .
H2B H 0.0625 0.3053 0.6731 0.027 Uiso 1 1 calc R U . . .
N5 N 0.08265(4) 0.16538(9) 0.66985(8) 0.0206(3) Uani 1 1 d . . . . .
N6 N 0.10169(4) 0.09667(9) 0.62920(8) 0.0185(2) Uani 1 1 d . . . . .
C7 C 0.08097(6) 0.13855(12) 0.74782(9) 0.0247(3) Uani 1 1 d . . . . .
H7 H 0.0691 0.1744 0.7882 0.030 Uiso 1 1 calc R U . . .
C8 C 0.09914(5) 0.05086(12) 0.75958(9) 0.0242(3) Uani 1 1 d . . . . .
H8 H 0.1023 0.0144 0.8082 0.029 Uiso 1 1 calc R U . . .
C9 C 0.11181(5) 0.02775(11) 0.68374(9) 0.0211(3) Uani 1 1 d . . . . .
H9 H 0.1257 -0.0291 0.6723 0.025 Uiso 1 1 calc R U . . .
N7 N 0.11221(5) 0.29539(9) 0.59356(8) 0.0229(3) Uani 1 1 d . . . . .
N8 N 0.13381(4) 0.24283(9) 0.54178(8) 0.0210(3) Uani 1 1 d . . . . .
C10 C 0.13473(7) 0.37595(13) 0.60830(12) 0.0327(4) Uani 1 1 d . . . . .
H10 H 0.1265 0.4242 0.6425 0.039 Uiso 1 1 calc R U . . .
C11 C 0.17160(7) 0.37738(14) 0.56588(12) 0.0368(4) Uani 1 1 d . . . . .
H11 H 0.1935 0.4256 0.5645 0.044 Uiso 1 1 calc R U . . .
C12 C 0.16985(6) 0.29256(12) 0.52534(10) 0.0279(3) Uani 1 1 d . . . . .
H12 H 0.1912 0.2728 0.4909 0.034 Uiso 1 1 calc R U . . .
N9 N 0.10192(4) -0.02101(9) 0.49664(7) 0.0174(2) Uani 1 1 d . . . . .
C13 C 0.12522(5) -0.09708(11) 0.52654(9) 0.0194(3) Uani 1 1 d . . . . .
H13 H 0.1554 -0.0897 0.5565 0.023 Uiso 1 1 calc R U . . .
C14 C 0.10710(5) -0.18580(11) 0.51548(9) 0.0210(3) Uani 1 1 d . . . . .
C23 C 0.13376(6) -0.26912(12) 0.54857(10) 0.0259(3) Uani 1 1 d . . . . .
O1 O 0.11897(5) -0.34660(9) 0.53972(10) 0.0427(3) Uani 1 1 d . . . . .
O2 O 0.17575(4) -0.24700(8) 0.58753(7) 0.0253(2) Uani 1 1 d . . . . .
C24 C 0.20551(6) -0.32530(13) 0.61554(11) 0.0313(4) Uani 1 1 d . . . . .
H24A H 0.2116 -0.3625 0.5678 0.038 Uiso 1 1 calc R U . . .
H24B H 0.1903 -0.3655 0.6521 0.038 Uiso 1 1 calc R U . . .
C25 C 0.24992(6) -0.28772(14) 0.66138(10) 0.0323(4) Uani 1 1 d . . . . .
H25A H 0.2697 -0.3403 0.6833 0.039 Uiso 1 1 calc R U . . .
H25B H 0.2429 -0.2513 0.7090 0.039 Uiso 1 1 calc R U . . .
C26 C 0.27684(7) -0.22698(15) 0.61028(12) 0.0376(4) Uani 1 1 d . . . . .
H26A H 0.2839 -0.2630 0.5625 0.045 Uiso 1 1 calc R U . . .
H26B H 0.2574 -0.1737 0.5888 0.045 Uiso 1 1 calc R U . . .
C27 C 0.32139(8) -0.1913(2) 0.65875(18) 0.0607(7) Uani 1 1 d . . . . .
H27A H 0.3145 -0.1528 0.7044 0.091 Uiso 1 1 calc R U . . .
H27B H 0.3378 -0.1543 0.6226 0.091 Uiso 1 1 calc R U . . .
H27C H 0.3407 -0.2436 0.6807 0.091 Uiso 1 1 calc R U . . .
C15 C 0.06293(5) -0.19763(11) 0.47125(9) 0.0217(3) Uani 1 1 d . . . . .
H15 H 0.0498 -0.2576 0.4629 0.026 Uiso 1 1 calc R U . . .
C16 C 0.03867(5) -0.12040(11) 0.43979(9) 0.0198(3) Uani 1 1 d . . . . .
H16 H 0.0086 -0.1265 0.4093 0.024 Uiso 1 1 calc R U . . .
C17 C 0.05893(5) -0.03337(10) 0.45339(8) 0.0173(3) Uani 1 1 d . . . . .
C18 C 0.03581(5) 0.05249(10) 0.42394(8) 0.0175(3) Uani 1 1 d . . . . .
C19 C -0.00463(5) 0.05521(11) 0.36737(9) 0.0209(3) Uani 1 1 d . . . . .
H19 H -0.0191 -0.0006 0.3465 0.025 Uiso 1 1 calc R U . . .
C20 C -0.02357(5) 0.13968(12) 0.34177(9) 0.0228(3) Uani 1 1 d . . . . .
H20 H -0.0510 0.1432 0.3028 0.027 Uiso 1 1 calc R U . . .
C21 C -0.00145(5) 0.21979(11) 0.37451(9) 0.0224(3) Uani 1 1 d . . . . .
C28 C -0.02117(6) 0.31198(13) 0.34891(11) 0.0311(4) Uani 1 1 d . . . . .
O3 O -0.05423(6) 0.32089(11) 0.29486(10) 0.0502(4) Uani 1 1 d . . . . .
O4 O 0.00140(5) 0.38048(9) 0.38994(9) 0.0401(3) Uani 1 1 d . . . . .
C29 C -0.01453(10) 0.47401(16) 0.3693(2) 0.0613(7) Uani 1 1 d . . . . .
H29A H -0.0435 0.4860 0.3912 0.074 Uiso 1 1 calc R U . . .
H29B H -0.0207 0.4817 0.3087 0.074 Uiso 1 1 calc R U . . .
C30 C 0.02277(10) 0.54215(17) 0.4068(2) 0.0630(7) Uani 1 1 d . . . . .
H30A H 0.0077 0.6022 0.4143 0.076 Uiso 1 1 calc R U . . .
H30B H 0.0360 0.5192 0.4622 0.076 Uiso 1 1 calc R U . . .
C31 C 0.06200(10) 0.5594(2) 0.35906(17) 0.0603(7) Uani 1 1 d . . . . .
H31A H 0.0797 0.6144 0.3818 0.072 Uiso 1 1 calc R U . . .
H31B H 0.0493 0.5724 0.3008 0.072 Uiso 1 1 calc R U . . .
C32 C 0.09516(11) 0.4735(2) 0.3636(2) 0.0680(7) Uani 1 1 d . . . . .
H32D H 0.1107 0.4704 0.4215 0.082 Uiso 0.172(9) 1 calc R U P A 1
H32E H 0.0748 0.4186 0.3550 0.082 Uiso 0.172(9) 1 calc R U P A 1
H32A H 0.0779 0.4195 0.3397 0.102 Uiso 0.828(9) 1 calc R U P A 2
H32B H 0.1078 0.4608 0.4213 0.102 Uiso 0.828(9) 1 calc R U P A 2
H32C H 0.1205 0.4868 0.3328 0.102 Uiso 0.828(9) 1 calc R U P A 2
C33 C 0.1283(5) 0.4597(11) 0.3173(10) 0.053(5) Uiso 0.172(9) 1 d . . P A 1
H33A H 0.1160 0.4222 0.2692 0.080 Uiso 0.172(9) 1 calc R U P A 1
H33B H 0.1543 0.4274 0.3498 0.080 Uiso 0.172(9) 1 calc R U P A 1
H33C H 0.1388 0.5195 0.2989 0.080 Uiso 0.172(9) 1 calc R U P A 1
C22 C 0.03904(5) 0.21222(11) 0.43053(9) 0.0202(3) Uani 1 1 d . . . . .
H22 H 0.0539 0.2673 0.4523 0.024 Uiso 1 1 calc R U . . .
N10 N 0.05808(4) 0.13028(9) 0.45525(7) 0.0177(2) Uani 1 1 d . . . . .

loop_
_atom_site_aniso_label
_atom_site_aniso_U_11
_atom_site_aniso_U_22
_atom_site_aniso_U_33
_atom_site_aniso_U_23
_atom_site_aniso_U_13
_atom_site_aniso_U_12
Fe 0.01332(12) 0.02192(13) 0.01103(12) 0.00007(8) 0.00092(8) -0.00118(8)
B1 0.0180(8) 0.0309(9) 0.0203(8) -0.0032(7) 0.0048(6) -0.0011(7)
N1 0.0165(6) 0.0313(7) 0.0168(6) -0.0041(5) 0.0040(5) -0.0021(5)
N2 0.0165(6) 0.0275(6) 0.0144(6) -0.0007(5) 0.0023(5) -0.0019(5)
C1 0.0246(8) 0.0406(9) 0.0178(7) -0.0029(6) 0.0082(6) -0.0059(7)
C2 0.0282(8) 0.0409(9) 0.0162(7) 0.0030(6) 0.0055(6) -0.0058(7)
C3 0.0227(7) 0.0320(8) 0.0157(7) 0.0022(6) 0.0017(6) -0.0030(6)
N3 0.0143(6) 0.0316(7) 0.0204(6) -0.0009(5) 0.0019(5) 0.0012(5)
N4 0.0172(6) 0.0290(7) 0.0155(6) -0.0019(5) 0.0018(5) -0.0004(5)
C4 0.0164(7) 0.0467(10) 0.0273(8) -0.0024(7) -0.0019(6) 0.0025(7)
C5 0.0217(8) 0.0575(12) 0.0241(8) -0.0055(8) -0.0050(6) 0.0001(8)
C6 0.0198(8) 0.0428(10) 0.0186(8) -0.0048(6) -0.0011(6) -0.0015(6)
B2 0.0240(8) 0.0256(8) 0.0192(8) -0.0022(6) 0.0044(6) 0.0001(7)
N5 0.0196(6) 0.0274(6) 0.0150(6) -0.0023(5) 0.0036(5) 0.0005(5)
N6 0.0160(6) 0.0244(6) 0.0152(6) 0.0003(5) 0.0026(5) 0.0005(5)
C7 0.0235(8) 0.0360(9) 0.0152(7) -0.0012(6) 0.0048(6) -0.0006(7)
C8 0.0220(7) 0.0356(8) 0.0152(7) 0.0032(6) 0.0032(6) -0.0018(6)
C9 0.0191(7) 0.0284(8) 0.0153(7) 0.0031(6) 0.0009(5) 0.0011(6)
N7 0.0254(6) 0.0239(6) 0.0193(6) -0.0034(5) 0.0033(5) -0.0030(5)
N8 0.0206(6) 0.0263(6) 0.0159(6) -0.0005(5) 0.0024(5) -0.0030(5)
C10 0.0406(10) 0.0274(8) 0.0297(9) -0.0062(7) 0.0044(8) -0.0092(7)
C11 0.0386(10) 0.0359(9) 0.0359(10) -0.0040(8) 0.0064(8) -0.0178(8)
C12 0.0259(8) 0.0342(9) 0.0237(8) 0.0008(6) 0.0042(6) -0.0096(7)
N9 0.0148(6) 0.0254(6) 0.0123(5) 0.0003(5) 0.0028(4) 0.0000(5)
C13 0.0175(7) 0.0267(8) 0.0143(6) 0.0009(5) 0.0031(5) 0.0016(5)
C14 0.0218(7) 0.0254(7) 0.0164(7) 0.0008(5) 0.0051(5) 0.0023(6)
C23 0.0274(8) 0.0289(8) 0.0212(7) 0.0021(6) 0.0031(6) 0.0033(6)
O1 0.0424(8) 0.0256(6) 0.0545(9) 0.0047(6) -0.0099(6) 0.0006(5)
O2 0.0240(5) 0.0283(6) 0.0228(5) 0.0025(4) 0.0009(4) 0.0076(5)
C24 0.0343(9) 0.0330(9) 0.0254(8) 0.0055(7) 0.0006(7) 0.0135(7)
C25 0.0332(9) 0.0421(10) 0.0205(8) 0.0021(7) 0.0009(7) 0.0131(8)
C26 0.0300(9) 0.0507(11) 0.0310(9) 0.0048(8) 0.0011(7) 0.0084(8)
C27 0.0320(11) 0.0838(19) 0.0619(15) 0.0088(14) -0.0064(10) 0.0014(12)
C15 0.0227(7) 0.0237(7) 0.0191(7) -0.0018(6) 0.0044(6) -0.0018(6)
C16 0.0175(7) 0.0266(7) 0.0153(7) -0.0019(5) 0.0027(5) -0.0019(6)
C17 0.0157(6) 0.0254(7) 0.0111(6) -0.0006(5) 0.0033(5) -0.0004(5)
C18 0.0158(6) 0.0251(7) 0.0122(6) -0.0001(5) 0.0040(5) -0.0009(5)
C19 0.0179(7) 0.0286(8) 0.0156(7) -0.0012(6) 0.0008(5) -0.0006(6)
C20 0.0182(7) 0.0325(8) 0.0166(7) 0.0017(6) -0.0010(5) 0.0019(6)
C21 0.0223(7) 0.0281(8) 0.0168(7) 0.0032(6) 0.0028(6) 0.0034(6)
C28 0.0295(9) 0.0318(9) 0.0300(9) 0.0051(7) -0.0018(7) 0.0057(7)
O3 0.0481(9) 0.0406(8) 0.0524(9) 0.0090(7) -0.0222(7) 0.0080(7)
O4 0.0462(8) 0.0269(6) 0.0424(8) 0.0014(5) -0.0082(6) 0.0073(6)
C29 0.0591(15) 0.0356(12) 0.0824(19) 0.0032(12) -0.0101(14) 0.0116(11)
C30 0.0619(16) 0.0362(12) 0.086(2) -0.0072(12) -0.0056(14) 0.0071(11)
C31 0.0602(15) 0.0642(16) 0.0547(14) -0.0230(12) 0.0037(12) -0.0245(13)
C32 0.0598(16) 0.0705(18) 0.0714(18) -0.0152(15) 0.0030(14) -0.0084(14)
C22 0.0203(7) 0.0245(7) 0.0158(6) 0.0020(5) 0.0027(5) 0.0010(6)
N10 0.0171(6) 0.0238(6) 0.0125(5) 0.0008(5) 0.0033(4) -0.0005(5)

loop_
_atom_type_symbol
_atom_type_description
_atom_type_scat_dispersion_real
_atom_type_scat_dispersion_imag
_atom_type_scat_source
C C 0.0181 0.0091 'International Tables Vol C Tables 4.2.6.8 and 6.1.1.4'
H H 0.0000 0.0000 'International Tables Vol C Tables 4.2.6.8 and 6.1.1.4'
B B 0.0090 0.0039 'International Tables Vol C Tables 4.2.6.8 and 6.1.1.4'
N N 0.0311 0.0180 'International Tables Vol C Tables 4.2.6.8 and 6.1.1.4'
O O 0.0492 0.0322 'International Tables Vol C Tables 4.2.6.8 and 6.1.1.4'
Fe Fe -1.1336 3.1974 'International Tables Vol C Tables 4.2.6.8 and 6.1.1.4'

loop_
_geom_angle_atom_site_label_1
_geom_angle_atom_site_label_2
_geom_angle_atom_site_label_3
_geom_angle
_geom_angle_site_symmetry_1
_geom_angle_site_symmetry_3
_geom_angle_publ_flag
N2 Fe N6 175.90(5) . . ?
N4 Fe N2 88.82(5) . . ?
N4 Fe N6 88.05(5) . . ?
N4 Fe N8 88.46(5) . . ?
N8 Fe N2 88.82(5) . . ?
N8 Fe N6 88.44(5) . . ?
N9 Fe N2 95.17(5) . . ?
N9 Fe N4 94.99(5) . . ?
N9 Fe N6 87.75(5) . . ?
N9 Fe N8 174.77(5) . . ?
N10 Fe N2 86.25(5) . . ?
N10 Fe N4 173.63(5) . . ?
N10 Fe N6 97.06(5) . . ?
N10 Fe N8 95.46(5) . . ?
N10 Fe N9 81.46(5) . . ?
H1A B1 H1B 108.5 . . ?
N1 B1 H1A 110.3 . . ?
N1 B1 H1B 110.3 . . ?
N1 B1 N3 107.13(13) . . ?
N3 B1 H1A 110.3 . . ?
N3 B1 H1B 110.3 . . ?
N2 N1 B1 122.80(12) . . ?
C1 N1 B1 127.49(14) . . ?
C1 N1 N2 109.58(14) . . ?
N1 N2 Fe 124.12(10) . . ?
C3 N2 Fe 129.28(11) . . ?
C3 N2 N1 106.13(12) . . ?
N1 C1 H1 125.5 . . ?
N1 C1 C2 109.06(15) . . ?
C2 C1 H1 125.5 . . ?
C1 C2 H2 127.8 . . ?
C1 C2 C3 104.45(14) . . ?
C3 C2 H2 127.8 . . ?
N2 C3 C2 110.78(15) . . ?
N2 C3 H3 124.6 . . ?
C2 C3 H3 124.6 . . ?
N4 N3 B1 122.67(12) . . ?
C4 N3 B1 128.05(14) . . ?
C4 N3 N4 109.19(13) . . ?
N3 N4 Fe 124.92(10) . . ?
C6 N4 Fe 128.31(11) . . ?
C6 N4 N3 106.51(13) . . ?
N3 C4 H4 125.5 . . ?
N3 C4 C5 109.02(15) . . ?
C5 C4 H4 125.5 . . ?
C4 C5 H5 127.6 . . ?
C4 C5 C6 104.75(15) . . ?
C6 C5 H5 127.6 . . ?
N4 C6 C5 110.53(15) . . ?
N4 C6 H6 124.7 . . ?
C5 C6 H6 124.7 . . ?
H2A B2 H2B 108.6 . . ?
N5 B2 H2A 110.4 . . ?
N5 B2 H2B 110.4 . . ?
N7 B2 H2A 110.4 . . ?
N7 B2 H2B 110.4 . . ?
N7 B2 N5 106.74(13) . . ?
N6 N5 B2 122.72(12) . . ?
C7 N5 B2 127.51(13) . . ?
C7 N5 N6 109.56(13) . . ?
N5 N6 Fe 124.96(10) . . ?
C9 N6 Fe 128.07(11) . . ?
C9 N6 N5 106.14(12) . . ?
N5 C7 H7 125.4 . . ?
N5 C7 C8 109.15(14) . . ?
C8 C7 H7 125.4 . . ?
C7 C8 H8 127.9 . . ?
C7 C8 C9 104.22(14) . . ?
C9 C8 H8 127.9 . . ?
N6 C9 C8 110.93(14) . . ?
N6 C9 H9 124.5 . . ?
C8 C9 H9 124.5 . . ?
N8 N7 B2 123.19(13) . . ?
C10 N7 B2 127.37(14) . . ?
C10 N7 N8 109.38(14) . . ?
N7 N8 Fe 124.63(10) . . ?
C12 N8 Fe 127.80(12) . . ?
C12 N8 N7 106.47(13) . . ?
N7 C10 H10 125.5 . . ?
N7 C10 C11 108.98(16) . . ?
C11 C10 H10 125.5 . . ?
C10 C11 H11 127.6 . . ?
C10 C11 C12 104.83(16) . . ?
C12 C11 H11 127.6 . . ?
N8 C12 C11 110.33(16) . . ?
N8 C12 H12 124.8 . . ?
C11 C12 H12 124.8 . . ?
C13 N9 Fe 127.38(10) . . ?
C13 N9 C17 117.44(13) . . ?
C17 N9 Fe 114.91(10) . . ?
N9 C13 H13 118.5 . . ?
N9 C13 C14 122.91(14) . . ?
C14 C13 H13 118.5 . . ?
C13 C14 C23 121.92(14) . . ?
C13 C14 C15 119.16(14) . . ?
C15 C14 C23 118.91(14) . . ?
O1 C23 C14 123.30(16) . . ?
O1 C23 O2 124.73(16) . . ?
O2 C23 C14 111.96(14) . . ?
C23 O2 C24 115.33(13) . . ?
O2 C24 H24A 110.1 . . ?
O2 C24 H24B 110.1 . . ?
O2 C24 C25 107.94(15) . . ?
H24A C24 H24B 108.4 . . ?
C25 C24 H24A 110.1 . . ?
C25 C24 H24B 110.1 . . ?
C24 C25 H25A 108.6 . . ?
C24 C25 H25B 108.6 . . ?
C24 C25 C26 114.60(15) . . ?
H25A C25 H25B 107.6 . . ?
C26 C25 H25A 108.6 . . ?
C26 C25 H25B 108.6 . . ?
C25 C26 H26A 109.0 . . ?
C25 C26 H26B 109.0 . . ?
H26A C26 H26B 107.8 . . ?
C27 C26 C25 112.75(18) . . ?
C27 C26 H26A 109.0 . . ?
C27 C26 H26B 109.0 . . ?
C26 C27 H27A 109.5 . . ?
C26 C27 H27B 109.5 . . ?
C26 C27 H27C 109.5 . . ?
H27A C27 H27B 109.5 . . ?
H27A C27 H27C 109.5 . . ?
H27B C27 H27C 109.5 . . ?
C14 C15 H15 120.7 . . ?
C16 C15 C14 118.66(14) . . ?
C16 C15 H15 120.7 . . ?
C15 C16 H16 120.4 . . ?
C15 C16 C17 119.15(14) . . ?
C17 C16 H16 120.4 . . ?
N9 C17 C16 122.67(13) . . ?
N9 C17 C18 114.03(13) . . ?
C16 C17 C18 123.29(13) . . ?
C19 C18 C17 123.39(14) . . ?
N10 C18 C17 113.92(12) . . ?
N10 C18 C19 122.66(14) . . ?
C18 C19 H19 120.3 . . ?
C20 C19 C18 119.39(15) . . ?
C20 C19 H19 120.3 . . ?
C19 C20 H20 120.8 . . ?
C19 C20 C21 118.40(14) . . ?
C21 C20 H20 120.8 . . ?
C20 C21 C28 119.83(14) . . ?
C22 C21 C20 119.30(14) . . ?
C22 C21 C28 120.87(15) . . ?
O3 C28 C21 122.19(17) . . ?
O3 C28 O4 125.11(17) . . ?
O4 C28 C21 112.70(15) . . ?
C28 O4 C29 117.48(17) . . ?
O4 C29 H29A 109.9 . . ?
O4 C29 H29B 109.9 . . ?
O4 C29 C30 108.7(2) . . ?
H29A C29 H29B 108.3 . . ?
C30 C29 H29A 109.9 . . ?
C30 C29 H29B 109.9 . . ?
C29 C30 H30A 108.1 . . ?
C29 C30 H30B 108.1 . . ?
H30A C30 H30B 107.3 . . ?
C31 C30 C29 116.9(3) . . ?
C31 C30 H30A 108.1 . . ?
C31 C30 H30B 108.1 . . ?
C30 C31 H31A 109.4 . . ?
C30 C31 H31B 109.4 . . ?
C30 C31 C32 111.1(2) . . ?
H31A C31 H31B 108.0 . . ?
C32 C31 H31A 109.4 . . ?
C32 C31 H31B 109.4 . . ?
C31 C32 H32D 105.8 . . ?
C31 C32 H32E 105.8 . . ?
C31 C32 H32A 109.5 . . ?
C31 C32 H32B 109.5 . . ?
C31 C32 H32C 109.5 . . ?
H32D C32 H32E 106.2 . . ?
H32A C32 H32B 109.5 . . ?
H32A C32 H32C 109.5 . . ?
H32B C32 H32C 109.5 . . ?
C33 C32 C31 126.1(7) . . ?
C33 C32 H32D 105.8 . . ?
C33 C32 H32E 105.8 . . ?
C32 C33 H33A 109.5 . . ?
C32 C33 H33B 109.5 . . ?
C32 C33 H33C 109.5 . . ?
H33A C33 H33B 109.5 . . ?
H33A C33 H33C 109.5 . . ?
H33B C33 H33C 109.5 . . ?
C21 C22 H22 118.6 . . ?
N10 C22 C21 122.81(14) . . ?
N10 C22 H22 118.6 . . ?
C18 N10 Fe 114.86(10) . . ?
C22 N10 Fe 126.80(10) . . ?
C22 N10 C18 117.42(12) . . ?

loop_
_geom_bond_atom_site_label_1
_geom_bond_atom_site_label_2
_geom_bond_distance
_geom_bond_site_symmetry_2
_geom_bond_publ_flag
Fe N2 2.0146(13) . ?
Fe N4 1.9926(13) . ?
Fe N6 2.0152(13) . ?
Fe N8 1.9985(14) . ?
Fe N9 1.9746(13) . ?
Fe N10 1.9705(13) . ?
B1 H1A 0.9900 . ?
B1 H1B 0.9900 . ?
B1 N1 1.545(2) . ?
B1 N3 1.555(2) . ?
N1 N2 1.3664(18) . ?
N1 C1 1.345(2) . ?
N2 C3 1.345(2) . ?
C1 H1 0.9500 . ?
C1 C2 1.380(3) . ?
C2 H2 0.9500 . ?
C2 C3 1.392(2) . ?
C3 H3 0.9500 . ?
N3 N4 1.3693(18) . ?
N3 C4 1.342(2) . ?
N4 C6 1.338(2) . ?
C4 H4 0.9500 . ?
C4 C5 1.377(3) . ?
C5 H5 0.9500 . ?
C5 C6 1.389(2) . ?
C6 H6 0.9500 . ?
B2 H2A 0.9900 . ?
B2 H2B 0.9900 . ?
B2 N5 1.551(2) . ?
B2 N7 1.550(2) . ?
N5 N6 1.3640(18) . ?
N5 C7 1.347(2) . ?
N6 C9 1.342(2) . ?
C7 H7 0.9500 . ?
C7 C8 1.377(2) . ?
C8 H8 0.9500 . ?
C8 C9 1.396(2) . ?
C9 H9 0.9500 . ?
N7 N8 1.3676(18) . ?
N7 C10 1.342(2) . ?
N8 C12 1.340(2) . ?
C10 H10 0.9500 . ?
C10 C11 1.375(3) . ?
C11 H11 0.9500 . ?
C11 C12 1.393(3) . ?
C12 H12 0.9500 . ?
N9 C13 1.347(2) . ?
N9 C17 1.3600(18) . ?
C13 H13 0.9500 . ?
C13 C14 1.389(2) . ?
C14 C23 1.492(2) . ?
C14 C15 1.395(2) . ?
C23 O1 1.202(2) . ?
C23 O2 1.336(2) . ?
O2 C24 1.4596(19) . ?
C24 H24A 0.9900 . ?
C24 H24B 0.9900 . ?
C24 C25 1.502(3) . ?
C25 H25A 0.9900 . ?
C25 H25B 0.9900 . ?
C25 C26 1.518(3) . ?
C26 H26A 0.9900 . ?
C26 H26B 0.9900 . ?
C26 C27 1.512(3) . ?
C27 H27A 0.9800 . ?
C27 H27B 0.9800 . ?
C27 H27C 0.9800 . ?
C15 H15 0.9500 . ?
C15 C16 1.380(2) . ?
C16 H16 0.9500 . ?
C16 C17 1.394(2) . ?
C17 C18 1.460(2) . ?
C18 C19 1.390(2) . ?
C18 N10 1.3608(19) . ?
C19 H19 0.9500 . ?
C19 C20 1.380(2) . ?
C20 H20 0.9500 . ?
C20 C21 1.394(2) . ?
C21 C28 1.487(2) . ?
C21 C22 1.390(2) . ?
C28 O3 1.217(2) . ?
C28 O4 1.317(2) . ?
O4 C29 1.453(3) . ?
C29 H29A 0.9900 . ?
C29 H29B 0.9900 . ?
C29 C30 1.529(4) . ?
C30 H30A 0.9900 . ?
C30 H30B 0.9900 . ?
C30 C31 1.510(4) . ?
C31 H31A 0.9900 . ?
C31 H31B 0.9900 . ?
C31 C32 1.572(4) . ?
C32 H32D 0.9900 . ?
C32 H32E 0.9900 . ?
C32 H32A 0.9800 . ?
C32 H32B 0.9800 . ?
C32 H32C 0.9800 . ?
C32 C33 1.340(15) . ?
C33 H33A 0.9800 . ?
C33 H33B 0.9800 . ?
C33 H33C 0.9800 . ?
C22 H22 0.9500 . ?
C22 N10 1.345(2) . ?

loop_
_geom_torsion_atom_site_label_1
_geom_torsion_atom_site_label_2
_geom_torsion_atom_site_label_3
_geom_torsion_atom_site_label_4
_geom_torsion
_geom_torsion_site_symmetry_1
_geom_torsion_site_symmetry_2
_geom_torsion_site_symmetry_3
_geom_torsion_site_symmetry_4
_geom_torsion_publ_flag
Fe N2 C3 C2 172.85(11) . . . . ?
Fe N4 C6 C5 -175.12(13) . . . . ?
Fe N6 C9 C8 170.30(11) . . . . ?
Fe N8 C12 C11 -168.65(13) . . . . ?
Fe N9 C13 C14 173.24(11) . . . . ?
Fe N9 C17 C16 -174.17(11) . . . . ?
Fe N9 C17 C18 4.82(15) . . . . ?
B1 N1 N2 Fe 10.75(19) . . . . ?
B1 N1 N2 C3 -176.51(14) . . . . ?
B1 N1 C1 C2 175.89(15) . . . . ?
B1 N3 N4 Fe -1.7(2) . . . . ?
B1 N3 N4 C6 -176.16(15) . . . . ?
B1 N3 C4 C5 176.42(17) . . . . ?
N1 B1 N3 N4 47.36(19) . . . . ?
N1 B1 N3 C4 -128.86(17) . . . . ?
N1 N2 C3 C2 0.61(18) . . . . ?
N1 C1 C2 C3 0.40(19) . . . . ?
N2 N1 C1 C2 -0.04(19) . . . . ?
C1 N1 N2 Fe -173.09(11) . . . . ?
C1 N1 N2 C3 -0.35(17) . . . . ?
C1 C2 C3 N2 -0.63(19) . . . . ?
N3 B1 N1 N2 -52.24(18) . . . . ?
N3 B1 N1 C1 132.32(16) . . . . ?
N3 N4 C6 C5 -0.9(2) . . . . ?
N3 C4 C5 C6 -0.3(2) . . . . ?
N4 N3 C4 C5 -0.2(2) . . . . ?
C4 N3 N4 Fe 175.15(12) . . . . ?
C4 N3 N4 C6 0.69(19) . . . . ?
C4 C5 C6 N4 0.8(2) . . . . ?
B2 N5 N6 Fe 4.47(19) . . . . ?
B2 N5 N6 C9 174.72(13) . . . . ?
B2 N5 C7 C8 -174.67(14) . . . . ?
B2 N7 N8 Fe -8.44(19) . . . . ?
B2 N7 N8 C12 -177.25(14) . . . . ?
B2 N7 C10 C11 177.36(16) . . . . ?
N5 B2 N7 N8 51.08(18) . . . . ?
N5 B2 N7 C10 -125.77(17) . . . . ?
N5 N6 C9 C8 0.45(17) . . . . ?
N5 C7 C8 C9 0.21(18) . . . . ?
N6 N5 C7 C8 0.06(18) . . . . ?
C7 N5 N6 Fe -170.56(10) . . . . ?
C7 N5 N6 C9 -0.31(17) . . . . ?
C7 C8 C9 N6 -0.41(18) . . . . ?
N7 B2 N5 N6 -48.57(18) . . . . ?
N7 B2 N5 C7 125.53(16) . . . . ?
N7 N8 C12 C11 -0.31(19) . . . . ?
N7 C10 C11 C12 -0.3(2) . . . . ?
N8 N7 C10 C11 0.2(2) . . . . ?
C10 N7 N8 Fe 168.91(12) . . . . ?
C10 N7 N8 C12 0.10(18) . . . . ?
C10 C11 C12 N8 0.4(2) . . . . ?
N9 C13 C14 C23 179.44(13) . . . . ?
N9 C13 C14 C15 0.3(2) . . . . ?
N9 C17 C18 C19 168.81(13) . . . . ?
N9 C17 C18 N10 -9.54(17) . . . . ?
C13 N9 C17 C16 0.3(2) . . . . ?
C13 N9 C17 C18 179.33(12) . . . . ?
C13 C14 C23 O1 -179.81(17) . . . . ?
C13 C14 C23 O2 -0.8(2) . . . . ?
C13 C14 C15 C16 0.1(2) . . . . ?
C14 C23 O2 C24 -174.93(13) . . . . ?
C14 C15 C16 C17 -0.2(2) . . . . ?
C23 C14 C15 C16 -179.10(14) . . . . ?
C23 O2 C24 C25 -177.10(13) . . . . ?
O1 C23 O2 C24 4.1(2) . . . . ?
O2 C24 C25 C26 -61.39(19) . . . . ?
C24 C25 C26 C27 -179.63(19) . . . . ?
C15 C14 C23 O1 -0.7(2) . . . . ?
C15 C14 C23 O2 178.38(13) . . . . ?
C15 C16 C17 N9 0.0(2) . . . . ?
C15 C16 C17 C18 -178.88(13) . . . . ?
C16 C17 C18 C19 -12.2(2) . . . . ?
C16 C17 C18 N10 169.44(13) . . . . ?
C17 N9 C13 C14 -0.5(2) . . . . ?
C17 C18 C19 C20 -178.70(13) . . . . ?
C17 C18 N10 Fe 9.78(15) . . . . ?
C17 C18 N10 C22 179.54(12) . . . . ?
C18 C19 C20 C21 -0.6(2) . . . . ?
C19 C18 N10 Fe -168.58(11) . . . . ?
C19 C18 N10 C22 1.2(2) . . . . ?
C19 C20 C21 C28 -179.40(15) . . . . ?
C19 C20 C21 C22 0.9(2) . . . . ?
C20 C21 C28 O3 -6.1(3) . . . . ?
C20 C21 C28 O4 174.82(16) . . . . ?
C20 C21 C22 N10 -0.2(2) . . . . ?
C21 C28 O4 C29 179.24(19) . . . . ?
C21 C22 N10 Fe 167.57(11) . . . . ?
C21 C22 N10 C18 -0.8(2) . . . . ?
C28 C21 C22 N10 -179.90(14) . . . . ?
C28 O4 C29 C30 -165.7(2) . . . . ?
O3 C28 O4 C29 0.2(3) . . . . ?
O4 C29 C30 C31 82.3(3) . . . . ?
C29 C30 C31 C32 -72.3(3) . . . . ?
C30 C31 C32 C33 167.7(9) . . . . ?
C22 C21 C28 O3 173.52(18) . . . . ?
C22 C21 C28 O4 -5.5(2) . . . . ?
N10 C18 C19 C20 -0.5(2) . . . . ?
